data_7209611
loop_
_publ_author_name
'Virdo, Jessica D.'
'Kawar, Yazan H.'
'Lough, Alan J.'
'Bender, Timothy P.'

_publ_section_title
;
 Halogen bonds can direct the solid state arrangement of phenoxy--boron
 subphthalocyanines
;
_journal_issue 16
_journal_name_full CrystEngComm
_journal_page_first 3187
_journal_paper_doi 10.1039/c3ce26711c
_journal_volume 15
_journal_year 2013
_chemical_formula_moiety 'C30 H16 B Cl N6 O'
_chemical_formula_sum 'C30 H16 B Cl N6 O'
_chemical_formula_weight 522.75
_chemical_name_common
;
o-ClPhO-BsubPc
;
_chemical_name_systematic
;
(2-Chlorophenolato)(subphthalocyaninato)boron
;
_space_group_IT_number 14
_symmetry_cell_setting monoclinic
_symmetry_space_group_name_Hall '-P 2yn'
_symmetry_space_group_name_H-M 'P 1 21/n 1'
_atom_sites_solution_hydrogens geom
_atom_sites_solution_primary direct
_atom_sites_solution_secondary difmap
_audit_creation_method SHELXL-97
_cell_angle_alpha 90.00
_cell_angle_beta 99.3790(15)
_cell_angle_gamma 90.00
_cell_formula_units_Z 8
_cell_length_a 8.0880(2)
_cell_length_b 42.9323(14)
_cell_length_c 13.7269(4)
_cell_measurement_reflns_used 21445
_cell_measurement_temperature 150(1)
_cell_measurement_theta_max 27.4
_cell_measurement_theta_min 2.7
_cell_volume 4702.8(2)
_computing_cell_refinement 'Denzo-SMN (Otwinowski & Minor, 1997)'
_computing_data_collection 'Collect (Nonius B.V., 1997-2002)'
_computing_data_reduction Denzo-SMN
_computing_molecular_graphics 'PLATON (Spek, 2009)'
_computing_publication_material 'SHELXTL V6.1'
_computing_structure_refinement 'SHELXTL V6.1 (Sheldrick, 2008)'
_computing_structure_solution 'SIR-92 (Altomare et al., 1994)'
_diffrn_ambient_temperature 150(1)
_diffrn_detector_area_resol_mean 9
_diffrn_measured_fraction_theta_full 0.967
_diffrn_measured_fraction_theta_max 0.955
_diffrn_measurement_device_type 'Nonius KappaCCD'
_diffrn_measurement_method '\f scans and \w scans with \k offsets'
_diffrn_radiation_monochromator graphite
_diffrn_radiation_source 'fine-focus sealed tube'
_diffrn_radiation_type MoK\a
_diffrn_radiation_wavelength 0.71073
_diffrn_reflns_av_R_equivalents 0.0610
_diffrn_reflns_av_sigmaI/netI 0.0808
_diffrn_reflns_limit_h_max 10
_diffrn_reflns_limit_h_min -10
_diffrn_reflns_limit_k_max 55
_diffrn_reflns_limit_k_min -51
_diffrn_reflns_limit_l_max 17
_diffrn_reflns_limit_l_min -17
_diffrn_reflns_number 21445
_diffrn_reflns_theta_full 25.00
_diffrn_reflns_theta_max 27.42
_diffrn_reflns_theta_min 2.72
_diffrn_standards_number 0
_exptl_absorpt_coefficient_mu 0.202
_exptl_absorpt_correction_T_max 0.955
_exptl_absorpt_correction_T_min 0.551
_exptl_absorpt_correction_type multi-scan
_exptl_absorpt_process_details
;
multi-scan from symmetry-related measurements
Sortav (Blessing 1995)
;
_exptl_crystal_colour purple
_exptl_crystal_density_diffrn 1.477
_exptl_crystal_density_method 'not measured'
_exptl_crystal_description plate
_exptl_crystal_F_000 2144
_exptl_crystal_size_max 0.50
_exptl_crystal_size_mid 0.45
_exptl_crystal_size_min 0.24
_refine_diff_density_max 0.361
_refine_diff_density_min -0.497
_refine_diff_density_rms 0.066
_refine_ls_extinction_method none
_refine_ls_goodness_of_fit_ref 1.030
_refine_ls_hydrogen_treatment constr
_refine_ls_matrix_type full
_refine_ls_number_parameters 703
_refine_ls_number_reflns 10246
_refine_ls_number_restraints 0
_refine_ls_restrained_S_all 1.030
_refine_ls_R_factor_all 0.1160
_refine_ls_R_factor_gt 0.0609
_refine_ls_shift/su_max 0.001
_refine_ls_shift/su_mean 0.000
_refine_ls_structure_factor_coef Fsqd
_refine_ls_weighting_details 'calc w=1/[\s^2^(Fo^2^)+(0.0726P)^2^+3.1805P] where P=(Fo^2^+2Fc^2^)/3'
_refine_ls_weighting_scheme calc
_refine_ls_wR_factor_gt 0.1396
_refine_ls_wR_factor_ref 0.1708
_reflns_number_gt 6323
_reflns_number_total 10246
_reflns_threshold_expression I>2\s(I)
_cod_data_source_file c3ce26711c.txt
_cod_data_source_block k11191
_cod_depositor_comments
;
The following automatic conversions were performed:

'_symmetry_cell_setting' value 'Monoclinic' changed to 'monoclinic'
according to /home/saulius/struct/CIF-dictionaries/cif_core.dic
dictionary named 'cif_core.dic' version 2.4.2 from 2011-04-26.

Automatic conversion script
Id: cif_fix_values 1891 2012-01-12 08:04:46Z andrius 
;
_cod_original_sg_symbol_H-M 'P 21/n'
_cod_database_code 7209611

loop_
_symmetry_equiv_pos_as_xyz
'x, y, z'
'-x+1/2, y+1/2, -z+1/2'
'-x, -y, -z'
'x-1/2, -y-1/2, z-1/2'

loop_
_atom_site_label
_atom_site_type_symbol
_atom_site_fract_x
_atom_site_fract_y
_atom_site_fract_z
_atom_site_U_iso_or_equiv
_atom_site_adp_type
_atom_site_occupancy
_atom_site_symmetry_multiplicity
_atom_site_calc_flag
_atom_site_refinement_flags
Cl1A Cl 0.28879(10) 0.65639(2) 0.49727(5) 0.0420(2) Uani 1 1 d .
O1A O 0.4993(2) 0.63290(4) 0.68161(14) 0.0289(4) Uani 1 1 d .
N1A N 0.8860(3) 0.63460(5) 0.86923(17) 0.0296(5) Uani 1 1 d .
N2A N 0.8006(3) 0.62508(5) 0.69741(17) 0.0282(5) Uani 1 1 d .
N3A N 0.8457(3) 0.62762(5) 0.53083(18) 0.0320(6) Uani 1 1 d .
N4A N 0.6857(3) 0.66674(5) 0.59632(16) 0.0279(5) Uani 1 1 d .
N5A N 0.6579(3) 0.71629(5) 0.67125(18) 0.0306(5) Uani 1 1 d .
N6A N 0.7073(3) 0.67035(5) 0.76909(16) 0.0269(5) Uani 1 1 d .
C1A C 0.8926(3) 0.61789(7) 0.7877(2) 0.0288(6) Uani 1 1 d .
C2A C 1.0154(4) 0.59476(6) 0.7674(2) 0.0315(6) Uani 1 1 d .
C3A C 1.1336(4) 0.57723(7) 0.8299(2) 0.0378(7) Uani 1 1 d .
H3AA H 1.1427 0.5785 0.8997 0.045 Uiso 1 1 calc R
C4A C 1.2368(4) 0.55790(7) 0.7860(3) 0.0425(8) Uani 1 1 d .
H4AA H 1.3146 0.5449 0.8267 0.051 Uiso 1 1 calc R
C5A C 1.2302(4) 0.55690(7) 0.6841(3) 0.0442(8) Uani 1 1 d .
H5AA H 1.3066 0.5440 0.6571 0.053 Uiso 1 1 calc R
C6A C 1.1147(4) 0.57436(7) 0.6211(2) 0.0392(7) Uani 1 1 d .
H6AA H 1.1108 0.5737 0.5516 0.047 Uiso 1 1 calc R
C7A C 1.0041(4) 0.59300(6) 0.6635(2) 0.0311(6) Uani 1 1 d .
C8A C 0.8740(4) 0.61447(6) 0.6206(2) 0.0295(6) Uani 1 1 d .
C9A C 0.7606(4) 0.65492(7) 0.5223(2) 0.0301(6) Uani 1 1 d .
C10A C 0.7705(4) 0.68006(7) 0.4533(2) 0.0325(7) Uani 1 1 d .
C11A C 0.8406(4) 0.68131(8) 0.3678(2) 0.0381(7) Uani 1 1 d .
H11A H 0.8815 0.6631 0.3406 0.046 Uiso 1 1 calc R
C12A C 0.8490(4) 0.71019(8) 0.3231(2) 0.0447(8) Uani 1 1 d .
H12A H 0.8942 0.7116 0.2636 0.054 Uiso 1 1 calc R
C13A C 0.7925(4) 0.73711(8) 0.3638(2) 0.0436(8) Uani 1 1 d .
H13A H 0.7997 0.7565 0.3312 0.052 Uiso 1 1 calc R
C14A C 0.7266(4) 0.73638(7) 0.4498(2) 0.0364(7) Uani 1 1 d .
H14A H 0.6908 0.7550 0.4776 0.044 Uiso 1 1 calc R
C15A C 0.7134(4) 0.70741(7) 0.4956(2) 0.0319(7) Uani 1 1 d .
C16A C 0.6711(3) 0.69864(7) 0.5908(2) 0.0308(6) Uani 1 1 d .
C17A C 0.6856(3) 0.70195(6) 0.7600(2) 0.0287(6) Uani 1 1 d .
C18A C 0.7434(4) 0.71471(7) 0.8578(2) 0.0296(6) Uani 1 1 d .
C19A C 0.7469(4) 0.74504(7) 0.8950(2) 0.0358(7) Uani 1 1 d .
H19A H 0.6965 0.7617 0.8554 0.043 Uiso 1 1 calc R
C20A C 0.8250(4) 0.75021(8) 0.9902(3) 0.0419(8) Uani 1 1 d .
H20A H 0.8257 0.7706 1.0171 0.050 Uiso 1 1 calc R
C21A C 0.9036(4) 0.72591(8) 1.0481(2) 0.0422(8) Uani 1 1 d .
H21A H 0.9591 0.7303 1.1131 0.051 Uiso 1 1 calc R
C22A C 0.9026(4) 0.69565(7) 1.0132(2) 0.0363(7) Uani 1 1 d .
H22A H 0.9574 0.6794 1.0531 0.044 Uiso 1 1 calc R
C23A C 0.8186(4) 0.68968(7) 0.9177(2) 0.0305(6) Uani 1 1 d .
C24A C 0.8012(3) 0.66183(6) 0.8569(2) 0.0278(6) Uani 1 1 d .
C25A C 0.3661(3) 0.65159(6) 0.6958(2) 0.0269(6) Uani 1 1 d .
C26A C 0.2617(4) 0.66519(7) 0.6166(2) 0.0316(6) Uani 1 1 d .
C27A C 0.1333(4) 0.68511(7) 0.6331(2) 0.0359(7) Uani 1 1 d .
H27A H 0.0648 0.6949 0.5788 0.043 Uiso 1 1 calc R
C28A C 0.1052(4) 0.69072(7) 0.7278(2) 0.0375(7) Uani 1 1 d .
H28A H 0.0189 0.7046 0.7391 0.045 Uiso 1 1 calc R
C29A C 0.2039(4) 0.67596(7) 0.8068(2) 0.0379(7) Uani 1 1 d .
H29A H 0.1822 0.6792 0.8721 0.045 Uiso 1 1 calc R
C30A C 0.3337(4) 0.65652(7) 0.7909(2) 0.0316(6) Uani 1 1 d .
H30A H 0.4008 0.6465 0.8452 0.038 Uiso 1 1 calc R
B1A B 0.6608(4) 0.64801(8) 0.6856(2) 0.0277(7) Uani 1 1 d .
Cl1B Cl 0.94410(12) 0.46886(2) 0.70662(7) 0.0566(3) Uani 1 1 d .
O1B O 0.8510(2) 0.43626(4) 0.88456(14) 0.0324(5) Uani 1 1 d .
N1B N 0.5453(3) 0.39008(5) 1.00145(17) 0.0322(6) Uani 1 1 d .
N2B N 0.5608(3) 0.43721(5) 0.91168(17) 0.0294(5) Uani 1 1 d .
N3B N 0.4390(3) 0.47521(5) 0.79521(18) 0.0326(6) Uani 1 1 d .
N4B N 0.6061(3) 0.43385(5) 0.74711(17) 0.0294(5) Uani 1 1 d .
N5B N 0.6412(3) 0.38387(5) 0.67833(17) 0.0312(5) Uani 1 1 d .
N6B N 0.6602(3) 0.39037(5) 0.85229(17) 0.0289(5) Uani 1 1 d .
C10B C 0.4548(4) 0.45936(7) 0.6184(2) 0.0313(7) Uani 1 1 d .
C11B C 0.3486(4) 0.47844(7) 0.5544(2) 0.0366(7) Uani 1 1 d .
H11B H 0.2996 0.4964 0.5783 0.044 Uiso 1 1 calc R
C12B C 0.3162(4) 0.47074(7) 0.4559(2) 0.0408(8) Uani 1 1 d .
H12B H 0.2450 0.4838 0.4113 0.049 Uiso 1 1 calc R
C13B C 0.3860(4) 0.44407(7) 0.4197(2) 0.0404(8) Uani 1 1 d .
H13B H 0.3641 0.4397 0.3510 0.048 Uiso 1 1 calc R
C14B C 0.4865(4) 0.42403(7) 0.4828(2) 0.0350(7) Uani 1 1 d .
H14B H 0.5303 0.4056 0.4583 0.042 Uiso 1 1 calc R
C15B C 0.5216(4) 0.43146(7) 0.5822(2) 0.0315(6) Uani 1 1 d .
C16B C 0.6052(4) 0.41466(7) 0.6674(2) 0.0292(6) Uani 1 1 d .
C17B C 0.6568(4) 0.37212(7) 0.7700(2) 0.0305(6) Uani 1 1 d .
C18B C 0.6289(4) 0.34047(7) 0.8019(2) 0.0311(6) Uani 1 1 d .
C19B C 0.6155(4) 0.31218(7) 0.7510(2) 0.0361(7) Uani 1 1 d .
H19B H 0.6362 0.3110 0.6849 0.043 Uiso 1 1 calc R
C20B C 0.5711(4) 0.28597(7) 0.7995(2) 0.0382(7) Uani 1 1 d .
H20B H 0.5658 0.2663 0.7671 0.046 Uiso 1 1 calc R
C21B C 0.5338(4) 0.28789(7) 0.8953(2) 0.0359(7) Uani 1 1 d .
H21B H 0.5002 0.2696 0.9260 0.043 Uiso 1 1 calc R
C22B C 0.5449(4) 0.31590(7) 0.9464(2) 0.0329(7) Uani 1 1 d .
H22B H 0.5187 0.3170 1.0113 0.039 Uiso 1 1 calc R
C23B C 0.5953(3) 0.34232(6) 0.9006(2) 0.0287(6) Uani 1 1 d .
C24B C 0.6072(4) 0.37505(7) 0.9291(2) 0.0302(6) Uani 1 1 d .
C25B C 0.9772(4) 0.42234(7) 0.8433(2) 0.0316(7) Uani 1 1 d .
C26B C 1.0276(4) 0.43424(7) 0.7587(2) 0.0368(7) Uani 1 1 d .
C27B C 1.1487(4) 0.41886(8) 0.7150(3) 0.0445(8) Uani 1 1 d .
H27B H 1.1798 0.4267 0.6558 0.053 Uiso 1 1 calc R
C28B C 1.2230(4) 0.39232(8) 0.7582(3) 0.0470(9) Uani 1 1 d .
H28B H 1.3046 0.3816 0.7282 0.056 Uiso 1 1 calc R
C29B C 1.1795(4) 0.38122(8) 0.8444(3) 0.0463(9) Uani 1 1 d .
H29B H 1.2338 0.3633 0.8750 0.056 Uiso 1 1 calc R
C30B C 1.0568(4) 0.39601(7) 0.8871(2) 0.0372(7) Uani 1 1 d .
H30B H 1.0270 0.3881 0.9465 0.045 Uiso 1 1 calc R
C1B C 0.5146(4) 0.42071(7) 0.9884(2) 0.0292(6) Uani 1 1 d .
C2B C 0.4004(4) 0.44082(7) 1.0307(2) 0.0314(6) Uani 1 1 d .
C3B C 0.3286(4) 0.43852(7) 1.1151(2) 0.0338(7) Uani 1 1 d .
H3BA H 0.3508 0.4211 1.1578 0.041 Uiso 1 1 calc R
C4B C 0.2234(4) 0.46228(7) 1.1359(2) 0.0357(7) Uani 1 1 d .
H4BA H 0.1752 0.4612 1.1944 0.043 Uiso 1 1 calc R
C5B C 0.1872(4) 0.48764(7) 1.0726(2) 0.0353(7) Uani 1 1 d .
H5BA H 0.1151 0.5036 1.0890 0.042 Uiso 1 1 calc R
C6B C 0.2545(3) 0.49001(7) 0.9861(2) 0.0312(6) Uani 1 1 d .
H6BA H 0.2256 0.5069 0.9418 0.037 Uiso 1 1 calc R
C7B C 0.3654(3) 0.46701(6) 0.9658(2) 0.0292(6) Uani 1 1 d .
C8B C 0.4599(4) 0.46262(6) 0.8855(2) 0.0288(6) Uani 1 1 d .
C9B C 0.5037(4) 0.45922(7) 0.7248(2) 0.0315(6) Uani 1 1 d .
B1B B 0.6816(4) 0.42507(8) 0.8502(2) 0.0300(7) Uani 1 1 d .

loop_
_atom_site_aniso_label
_atom_site_aniso_U_11
_atom_site_aniso_U_22
_atom_site_aniso_U_33
_atom_site_aniso_U_23
_atom_site_aniso_U_13
_atom_site_aniso_U_12
Cl1A 0.0436(4) 0.0513(5) 0.0306(4) -0.0013(4) 0.0048(3) 0.0015(4)
O1A 0.0300(10) 0.0222(10) 0.0358(11) -0.0006(8) 0.0092(9) -0.0006(8)
N1A 0.0342(13) 0.0252(12) 0.0305(13) 0.0021(10) 0.0081(10) -0.0030(10)
N2A 0.0315(13) 0.0228(12) 0.0310(13) -0.0013(10) 0.0066(10) -0.0016(10)
N3A 0.0371(14) 0.0270(13) 0.0324(13) -0.0033(11) 0.0076(11) -0.0028(11)
N4A 0.0319(13) 0.0229(12) 0.0285(12) 0.0004(10) 0.0041(10) -0.0001(10)
N5A 0.0306(13) 0.0244(12) 0.0364(13) 0.0015(11) 0.0046(10) 0.0017(10)
N6A 0.0285(12) 0.0230(12) 0.0296(12) 0.0012(10) 0.0058(10) 0.0003(10)
C1A 0.0300(15) 0.0267(15) 0.0304(15) 0.0039(12) 0.0065(12) 0.0005(12)
C2A 0.0317(15) 0.0213(14) 0.0421(17) 0.0009(13) 0.0081(13) -0.0021(12)
C3A 0.0353(17) 0.0293(16) 0.0475(19) 0.0024(14) 0.0024(14) -0.0017(13)
C4A 0.0333(17) 0.0285(16) 0.064(2) 0.0074(16) 0.0021(16) 0.0036(13)
C5A 0.0376(18) 0.0295(17) 0.068(2) -0.0078(17) 0.0144(17) 0.0046(14)
C6A 0.0426(18) 0.0308(17) 0.0464(19) -0.0050(15) 0.0140(15) -0.0001(14)
C7A 0.0304(15) 0.0224(14) 0.0423(17) -0.0029(13) 0.0113(13) -0.0027(12)
C8A 0.0359(16) 0.0226(14) 0.0316(15) -0.0031(12) 0.0101(13) -0.0039(12)
C9A 0.0337(16) 0.0263(15) 0.0300(15) -0.0004(12) 0.0043(12) -0.0051(12)
C10A 0.0325(15) 0.0317(16) 0.0321(16) 0.0018(13) 0.0017(12) -0.0037(13)
C11A 0.0429(18) 0.0390(18) 0.0325(16) 0.0000(14) 0.0065(14) -0.0052(14)
C12A 0.049(2) 0.049(2) 0.0365(17) 0.0085(16) 0.0109(15) -0.0081(17)
C13A 0.0472(19) 0.0392(19) 0.0442(19) 0.0134(16) 0.0066(15) -0.0057(16)
C14A 0.0339(16) 0.0335(17) 0.0404(17) 0.0084(14) 0.0015(14) -0.0004(13)
C15A 0.0293(15) 0.0313(16) 0.0336(16) 0.0064(13) 0.0010(12) -0.0014(12)
C16A 0.0296(15) 0.0244(15) 0.0379(16) 0.0000(13) 0.0043(13) 0.0007(12)
C17A 0.0292(15) 0.0217(14) 0.0368(16) 0.0020(12) 0.0100(12) 0.0016(11)
C18A 0.0316(15) 0.0274(15) 0.0324(15) -0.0015(13) 0.0130(12) -0.0018(12)
C19A 0.0383(17) 0.0290(16) 0.0436(18) -0.0049(14) 0.0171(14) -0.0046(13)
C20A 0.050(2) 0.0299(17) 0.051(2) -0.0132(15) 0.0243(16) -0.0103(15)
C21A 0.054(2) 0.0413(19) 0.0343(17) -0.0094(15) 0.0163(15) -0.0190(16)
C22A 0.0440(18) 0.0353(17) 0.0316(16) -0.0021(14) 0.0121(14) -0.0071(14)
C23A 0.0332(16) 0.0291(15) 0.0321(15) -0.0045(13) 0.0139(13) -0.0042(12)
C24A 0.0305(15) 0.0252(15) 0.0288(14) 0.0021(12) 0.0086(12) -0.0017(12)
C25A 0.0253(14) 0.0222(14) 0.0335(15) -0.0023(12) 0.0061(12) -0.0033(11)
C26A 0.0305(15) 0.0278(15) 0.0368(16) -0.0012(13) 0.0064(13) -0.0047(12)
C27A 0.0287(15) 0.0343(17) 0.0432(18) 0.0062(14) 0.0016(13) -0.0030(13)
C28A 0.0278(15) 0.0331(17) 0.053(2) -0.0062(15) 0.0113(14) 0.0009(13)
C29A 0.0370(17) 0.0421(19) 0.0371(17) -0.0070(14) 0.0141(14) -0.0052(14)
C30A 0.0316(15) 0.0298(16) 0.0341(16) 0.0030(13) 0.0079(12) -0.0033(12)
B1A 0.0282(17) 0.0265(17) 0.0283(17) -0.0028(13) 0.0040(13) -0.0003(13)
Cl1B 0.0541(5) 0.0485(5) 0.0705(6) 0.0266(5) 0.0203(5) 0.0044(4)
O1B 0.0304(11) 0.0301(11) 0.0381(11) -0.0036(9) 0.0094(9) -0.0007(9)
N1B 0.0384(14) 0.0254(13) 0.0337(13) 0.0006(11) 0.0089(11) 0.0022(11)
N2B 0.0333(13) 0.0252(13) 0.0299(13) 0.0002(10) 0.0057(10) 0.0008(10)
N3B 0.0375(14) 0.0260(13) 0.0347(14) 0.0004(11) 0.0075(11) -0.0028(11)
N4B 0.0358(13) 0.0224(12) 0.0314(13) 0.0004(10) 0.0095(11) -0.0003(10)
N5B 0.0368(14) 0.0253(13) 0.0330(13) -0.0006(11) 0.0099(11) 0.0011(11)
N6B 0.0320(13) 0.0250(12) 0.0300(13) -0.0002(10) 0.0065(10) 0.0021(10)
C10B 0.0391(16) 0.0243(15) 0.0319(15) 0.0010(12) 0.0097(13) -0.0065(13)
C11B 0.0437(18) 0.0279(16) 0.0382(17) 0.0004(14) 0.0064(14) 0.0012(14)
C12B 0.0496(19) 0.0302(17) 0.0410(18) 0.0050(14) 0.0027(15) -0.0025(14)
C13B 0.0507(19) 0.0350(17) 0.0349(17) 0.0010(14) 0.0053(14) -0.0091(15)
C14B 0.0432(18) 0.0293(16) 0.0336(16) -0.0001(13) 0.0099(14) -0.0052(14)
C15B 0.0368(16) 0.0275(15) 0.0321(15) 0.0022(13) 0.0108(13) -0.0035(13)
C16B 0.0362(16) 0.0253(15) 0.0273(15) -0.0007(12) 0.0087(12) -0.0026(12)
C17B 0.0326(15) 0.0273(15) 0.0325(16) -0.0035(13) 0.0082(13) 0.0030(12)
C18B 0.0351(16) 0.0244(15) 0.0342(16) -0.0009(12) 0.0064(13) 0.0042(12)
C19B 0.0426(18) 0.0314(16) 0.0346(16) -0.0015(14) 0.0071(14) 0.0037(14)
C20B 0.0460(19) 0.0240(15) 0.0444(18) -0.0026(14) 0.0070(15) 0.0025(14)
C21B 0.0392(17) 0.0227(15) 0.0463(18) 0.0037(14) 0.0078(14) 0.0005(13)
C22B 0.0337(16) 0.0270(15) 0.0382(17) 0.0038(13) 0.0064(13) 0.0023(13)
C23B 0.0300(15) 0.0245(14) 0.0313(15) 0.0006(12) 0.0039(12) 0.0037(12)
C24B 0.0326(16) 0.0280(15) 0.0299(15) 0.0027(12) 0.0049(12) 0.0007(12)
C25B 0.0315(16) 0.0270(15) 0.0365(16) -0.0059(13) 0.0068(13) -0.0024(12)
C26B 0.0350(17) 0.0327(17) 0.0426(18) 0.0052(14) 0.0056(14) -0.0040(13)
C27B 0.0411(19) 0.049(2) 0.047(2) -0.0034(17) 0.0176(16) -0.0092(16)
C28B 0.0326(17) 0.041(2) 0.071(2) -0.0160(18) 0.0205(17) -0.0043(15)
C29B 0.0302(17) 0.0300(17) 0.076(3) -0.0008(17) -0.0003(17) 0.0012(14)
C30B 0.0332(16) 0.0340(17) 0.0429(18) 0.0020(14) 0.0016(14) 0.0021(14)
C1B 0.0338(16) 0.0276(15) 0.0262(14) 0.0005(12) 0.0046(12) 0.0000(12)
C2B 0.0310(15) 0.0257(15) 0.0379(16) -0.0051(13) 0.0065(13) -0.0005(12)
C3B 0.0381(17) 0.0290(16) 0.0360(17) -0.0024(13) 0.0113(14) -0.0039(13)
C4B 0.0374(17) 0.0341(17) 0.0381(17) -0.0037(14) 0.0139(14) -0.0037(13)
C5B 0.0336(16) 0.0297(16) 0.0436(18) -0.0076(14) 0.0094(14) -0.0023(13)
C6B 0.0326(16) 0.0247(15) 0.0363(16) -0.0037(13) 0.0057(13) -0.0016(12)
C7B 0.0295(15) 0.0260(15) 0.0325(15) -0.0038(12) 0.0066(12) -0.0020(12)
C8B 0.0329(15) 0.0216(14) 0.0322(15) -0.0010(12) 0.0061(12) -0.0017(12)
C9B 0.0387(16) 0.0247(15) 0.0322(16) 0.0016(12) 0.0088(13) -0.0030(13)
B1B 0.0370(18) 0.0250(17) 0.0292(17) -0.0006(14) 0.0086(14) 0.0009(14)

loop_
_atom_type_symbol
_atom_type_description
_atom_type_scat_dispersion_real
_atom_type_scat_dispersion_imag
_atom_type_scat_source
C C 0.0033 0.0016 'International Tables Vol C Tables 4.2.6.8 and 6.1.1.4'
H H 0.0000 0.0000 'International Tables Vol C Tables 4.2.6.8 and 6.1.1.4'
B B 0.0013 0.0007 'International Tables Vol C Tables 4.2.6.8 and 6.1.1.4'
Cl Cl 0.1484 0.1585 'International Tables Vol C Tables 4.2.6.8 and 6.1.1.4'
N N 0.0061 0.0033 'International Tables Vol C Tables 4.2.6.8 and 6.1.1.4'
O O 0.0106 0.0060 'International Tables Vol C Tables 4.2.6.8 and 6.1.1.4'

loop_
_geom_angle_atom_site_label_1
_geom_angle_atom_site_label_2
_geom_angle_atom_site_label_3
_geom_angle
C25A O1A B1A 116.9(2)
C1A N1A C24A 116.6(2)
C8A N2A C1A 112.5(2)
C8A N2A B1A 123.6(2)
C1A N2A B1A 122.5(2)
C8A N3A C9A 116.9(2)
C9A N4A C16A 112.0(2)
C9A N4A B1A 122.9(2)
C16A N4A B1A 123.6(2)
C17A N5A C16A 117.1(2)
C24A N6A C17A 112.9(2)
C24A N6A B1A 122.6(2)
C17A N6A B1A 123.5(2)
N1A C1A N2A 123.1(3)
N1A C1A C2A 130.1(3)
N2A C1A C2A 105.3(2)
C3A C2A C7A 121.0(3)
C3A C2A C1A 131.8(3)
C7A C2A C1A 107.1(2)
C4A C3A C2A 117.2(3)
C4A C3A H3AA 121.4
C2A C3A H3AA 121.4
C3A C4A C5A 121.9(3)
C3A C4A H4AA 119.0
C5A C4A H4AA 119.0
C6A C5A C4A 121.5(3)
C6A C5A H5AA 119.3
C4A C5A H5AA 119.3
C5A C6A C7A 117.5(3)
C5A C6A H6AA 121.2
C7A C6A H6AA 121.2
C6A C7A C2A 120.7(3)
C6A C7A C8A 131.8(3)
C2A C7A C8A 107.4(2)
N3A C8A N2A 122.5(3)
N3A C8A C7A 130.2(3)
N2A C8A C7A 105.9(2)
N3A C9A N4A 122.6(3)
N3A C9A C10A 128.4(3)
N4A C9A C10A 106.8(2)
C11A C10A C15A 121.3(3)
C11A C10A C9A 131.1(3)
C15A C10A C9A 107.0(2)
C10A C11A C12A 117.7(3)
C10A C11A H11A 121.2
C12A C11A H11A 121.2
C11A C12A C13A 121.4(3)
C11A C12A H12A 119.3
C13A C12A H12A 119.3
C14A C13A C12A 121.7(3)
C14A C13A H13A 119.2
C12A C13A H13A 119.2
C13A C14A C15A 118.2(3)
C13A C14A H14A 120.9
C15A C14A H14A 120.9
C14A C15A C10A 119.7(3)
C14A C15A C16A 132.6(3)
C10A C15A C16A 107.1(2)
N5A C16A N4A 121.9(3)
N5A C16A C15A 130.4(3)
N4A C16A C15A 106.1(2)
N5A C17A N6A 122.2(3)
N5A C17A C18A 129.9(3)
N6A C17A C18A 105.8(2)
C19A C18A C23A 120.6(3)
C19A C18A C17A 132.3(3)
C23A C18A C17A 106.9(2)
C20A C19A C18A 118.5(3)
C20A C19A H19A 120.7
C18A C19A H19A 120.7
C19A C20A C21A 121.0(3)
C19A C20A H20A 119.5
C21A C20A H20A 119.5
C22A C21A C20A 121.8(3)
C22A C21A H21A 119.1
C20A C21A H21A 119.1
C21A C22A C23A 118.1(3)
C21A C22A H22A 121.0
C23A C22A H22A 121.0
C22A C23A C18A 119.9(3)
C22A C23A C24A 132.6(3)
C18A C23A C24A 107.2(2)
N1A C24A N6A 122.7(2)
N1A C24A C23A 129.8(3)
N6A C24A C23A 106.0(2)
O1A C25A C30A 119.5(2)
O1A C25A C26A 121.4(2)
C30A C25A C26A 119.1(3)
C27A C26A C25A 120.3(3)
C27A C26A Cl1A 120.0(2)
C25A C26A Cl1A 119.6(2)
C28A C27A C26A 120.2(3)
C28A C27A H27A 119.9
C26A C27A H27A 119.9
C27A C28A C29A 119.7(3)
C27A C28A H28A 120.2
C29A C28A H28A 120.2
C30A C29A C28A 120.3(3)
C30A C29A H29A 119.9
C28A C29A H29A 119.9
C29A C30A C25A 120.3(3)
C29A C30A H30A 119.9
C25A C30A H30A 119.9
O1A B1A N2A 111.8(2)
O1A B1A N6A 115.4(2)
N2A B1A N6A 104.4(2)
O1A B1A N4A 116.5(2)
N2A B1A N4A 104.0(2)
N6A B1A N4A 103.4(2)
C25B O1B B1B 116.4(2)
C1B N1B C24B 116.9(2)
C1B N2B C8B 112.7(2)
C1B N2B B1B 122.8(2)
C8B N2B B1B 123.2(2)
C8B N3B C9B 116.8(2)
C16B N4B C9B 112.0(2)
C16B N4B B1B 123.6(2)
C9B N4B B1B 123.4(2)
C17B N5B C16B 117.1(2)
C24B N6B C17B 113.1(2)
C24B N6B B1B 122.9(2)
C17B N6B B1B 122.6(2)
C11B C10B C15B 120.1(3)
C11B C10B C9B 132.6(3)
C15B C10B C9B 106.8(3)
C12B C11B C10B 118.6(3)
C12B C11B H11B 120.7
C10B C11B H11B 120.7
C11B C12B C13B 121.4(3)
C11B C12B H12B 119.3
C13B C12B H12B 119.3
C14B C13B C12B 121.0(3)
C14B C13B H13B 119.5
C12B C13B H13B 119.5
C15B C14B C13B 118.5(3)
C15B C14B H14B 120.7
C13B C14B H14B 120.7
C14B C15B C10B 120.3(3)
C14B C15B C16B 132.6(3)
C10B C15B C16B 106.8(2)
N5B C16B N4B 121.7(2)
N5B C16B C15B 129.8(3)
N4B C16B C15B 106.7(2)
N5B C17B N6B 122.9(3)
N5B C17B C18B 129.5(3)
N6B C17B C18B 105.6(2)
C19B C18B C23B 120.8(3)
C19B C18B C17B 131.7(3)
C23B C18B C17B 107.2(2)
C20B C19B C18B 118.1(3)
C20B C19B H19B 120.9
C18B C19B H19B 120.9
C19B C20B C21B 121.1(3)
C19B C20B H20B 119.4
C21B C20B H20B 119.4
C22B C21B C20B 121.4(3)
C22B C21B H21B 119.3
C20B C21B H21B 119.3
C21B C22B C23B 118.5(3)
C21B C22B H22B 120.7
C23B C22B H22B 120.7
C22B C23B C18B 120.0(3)
C22B C23B C24B 132.6(3)
C18B C23B C24B 107.1(2)
N1B C24B N6B 122.5(3)
N1B C24B C23B 130.0(3)
N6B C24B C23B 105.8(2)
O1B C25B C30B 119.8(3)
O1B C25B C26B 121.4(3)
C30B C25B C26B 118.9(3)
C25B C26B C27B 120.5(3)
C25B C26B Cl1B 120.8(2)
C27B C26B Cl1B 118.7(2)
C28B C27B C26B 119.7(3)
C28B C27B H27B 120.2
C26B C27B H27B 120.2
C29B C28B C27B 120.2(3)
C29B C28B H28B 119.9
C27B C28B H28B 119.9
C28B C29B C30B 120.4(3)
C28B C29B H29B 119.8
C30B C29B H29B 119.8
C29B C30B C25B 120.3(3)
C29B C30B H30B 119.9
C25B C30B H30B 119.9
N1B C1B N2B 122.7(3)
N1B C1B C2B 130.0(3)
N2B C1B C2B 105.7(2)
C3B C2B C7B 120.6(3)
C3B C2B C1B 132.4(3)
C7B C2B C1B 107.0(2)
C2B C3B C4B 118.4(3)
C2B C3B H3BA 120.8
C4B C3B H3BA 120.8
C3B C4B C5B 121.3(3)
C3B C4B H4BA 119.3
C5B C4B H4BA 119.3
C6B C5B C4B 121.2(3)
C6B C5B H5BA 119.4
C4B C5B H5BA 119.4
C5B C6B C7B 118.3(3)
C5B C6B H6BA 120.9
C7B C6B H6BA 120.9
C6B C7B C2B 120.1(3)
C6B C7B C8B 132.8(3)
C2B C7B C8B 107.1(2)
N3B C8B N2B 122.9(3)
N3B C8B C7B 130.4(3)
N2B C8B C7B 105.6(2)
N3B C9B N4B 122.0(3)
N3B C9B C10B 129.9(3)
N4B C9B C10B 106.5(2)
O1B B1B N2B 111.8(2)
O1B B1B N4B 116.1(2)
N2B B1B N4B 104.1(2)
O1B B1B N6B 115.2(3)
N2B B1B N6B 104.4(2)
N4B B1B N6B 103.7(2)

loop_
_geom_bond_atom_site_label_1
_geom_bond_atom_site_label_2
_geom_bond_distance
Cl1A C26A 1.730(3)
O1A C25A 1.382(3)
O1A B1A 1.451(4)
N1A C1A 1.337(4)
N1A C24A 1.352(4)
N2A C8A 1.370(3)
N2A C1A 1.373(4)
N2A B1A 1.489(4)
N3A C8A 1.340(4)
N3A C9A 1.355(4)
N4A C9A 1.363(4)
N4A C16A 1.376(3)
N4A B1A 1.507(4)
N5A C17A 1.351(3)
N5A C16A 1.357(4)
N6A C24A 1.365(3)
N6A C17A 1.371(3)
N6A B1A 1.494(4)
C1A C2A 1.463(4)
C2A C3A 1.396(4)
C2A C7A 1.416(4)
C3A C4A 1.383(4)
C3A H3AA 0.9500
C4A C5A 1.392(5)
C4A H4AA 0.9500
C5A C6A 1.385(5)
C5A H5AA 0.9500
C6A C7A 1.396(4)
C6A H6AA 0.9500
C7A C8A 1.450(4)
C9A C10A 1.447(4)
C10A C11A 1.385(4)
C10A C15A 1.420(4)
C11A C12A 1.390(4)
C11A H11A 0.9500
C12A C13A 1.393(5)
C12A H12A 0.9500
C13A C14A 1.372(4)
C13A H13A 0.9500
C14A C15A 1.405(4)
C14A H14A 0.9500
C15A C16A 1.454(4)
C17A C18A 1.454(4)
C18A C19A 1.397(4)
C18A C23A 1.428(4)
C19A C20A 1.373(5)
C19A H19A 0.9500
C20A C21A 1.400(5)
C20A H20A 0.9500
C21A C22A 1.384(4)
C21A H21A 0.9500
C22A C23A 1.399(4)
C22A H22A 0.9500
C23A C24A 1.452(4)
C25A C30A 1.388(4)
C25A C26A 1.391(4)
C26A C27A 1.392(4)
C27A C28A 1.377(4)
C27A H27A 0.9500
C28A C29A 1.391(4)
C28A H28A 0.9500
C29A C30A 1.387(4)
C29A H29A 0.9500
C30A H30A 0.9500
Cl1B C26B 1.738(3)
O1B C25B 1.382(3)
O1B B1B 1.456(4)
N1B C1B 1.345(4)
N1B C24B 1.348(4)
N2B C1B 1.370(4)
N2B C8B 1.375(3)
N2B B1B 1.485(4)
N3B C8B 1.338(4)
N3B C9B 1.358(4)
N4B C16B 1.369(3)
N4B C9B 1.373(4)
N4B B1B 1.496(4)
N5B C17B 1.343(4)
N5B C16B 1.357(4)
N6B C24B 1.370(3)
N6B C17B 1.371(4)
N6B B1B 1.501(4)
C10B C11B 1.391(4)
C10B C15B 1.435(4)
C10B C9B 1.450(4)
C11B C12B 1.376(4)
C11B H11B 0.9500
C12B C13B 1.402(4)
C12B H12B 0.9500
C13B C14B 1.386(4)
C13B H13B 0.9500
C14B C15B 1.386(4)
C14B H14B 0.9500
C15B C16B 1.445(4)
C17B C18B 1.456(4)
C18B C19B 1.397(4)
C18B C23B 1.428(4)
C19B C20B 1.384(4)
C19B H19B 0.9500
C20B C21B 1.399(4)
C20B H20B 0.9500
C21B C22B 1.388(4)
C21B H21B 0.9500
C22B C23B 1.390(4)
C22B H22B 0.9500
C23B C24B 1.458(4)
C25B C30B 1.388(4)
C25B C26B 1.389(4)
C26B C27B 1.396(4)
C27B C28B 1.376(5)
C27B H27B 0.9500
C28B C29B 1.375(5)
C28B H28B 0.9500
C29B C30B 1.385(4)
C29B H29B 0.9500
C30B H30B 0.9500
C1B C2B 1.453(4)
C2B C3B 1.381(4)
C2B C7B 1.433(4)
C3B C4B 1.387(4)
C3B H3BA 0.9500
C4B C5B 1.394(4)
C4B H4BA 0.9500
C5B C6B 1.388(4)
C5B H5BA 0.9500
C6B C7B 1.392(4)
C6B H6BA 0.9500
C7B C8B 1.452(4)
